data_2200238
loop_
_publ_author_name
'Wei, Mingyi'
'Willett, Roger D.'

_publ_section_title
;
 (1-Aza-4-aziniobicyclo[2.2.2]octane-<i>N</i>^1^)trichlorozinc(II)
;
_journal_issue 4
_journal_name_full 'Acta Crystallographica Section E'
_journal_page_first m167
_journal_page_last m168
_journal_paper_doi 10.1107/S1600536801004822
_journal_volume 57
_journal_year 2001
_chemical_formula_iupac '[Zn Cl3 (C6 H13 N2)]'
_chemical_formula_moiety 'C6 H13 Cl3 N2 Zn'
_chemical_formula_sum 'C6 H13 Cl3 N2 Zn'
_chemical_formula_weight 284.94
_chemical_name_systematic
;
Zn(1-aza-4-azinium-bicyclo[2.2.2]octane)trichloride
;
_space_group_IT_number 4
_symmetry_cell_setting monoclinic
_symmetry_space_group_name_Hall 'P 2yb'
_symmetry_space_group_name_H-M 'P 1 21 1'
_audit_creation_method SHELXL-97
_cell_angle_alpha 90.00
_cell_angle_beta 116.430(14)
_cell_angle_gamma 90.00
_cell_formula_units_Z 2
_cell_length_a 6.7475(10)
_cell_length_b 12.5446(16)
_cell_length_c 6.9788(17)
_cell_measurement_reflns_used 25
_cell_measurement_temperature 293(2)
_cell_measurement_theta_max 14
_cell_measurement_theta_min 13.5
_cell_volume 528.98(18)
_computing_cell_refinement XSCANS
_computing_data_collection 'XSCANS (Siemens, 1992)'
_computing_data_reduction XSCANS
_computing_molecular_graphics 'SHELXL97 (Sheldrick, 1997)'
_computing_publication_material SHELXL97
_computing_structure_refinement 'SHELXL92 (Sheldrick, 1992)'
_computing_structure_solution 'SHELXS90 (Sheldrick, 1990)'
_diffrn_ambient_temperature 293(2)
_diffrn_measured_fraction_theta_full .973
_diffrn_measured_fraction_theta_max .973
_diffrn_measurement_device_type 'Bruker P4'
_diffrn_measurement_method \w
_diffrn_radiation_monochromator graphite
_diffrn_radiation_source 'fine-focus sealed tube'
_diffrn_radiation_type MoK\a
_diffrn_radiation_wavelength .71073
_diffrn_reflns_av_R_equivalents .0297
_diffrn_reflns_av_sigmaI/netI .0395
_diffrn_reflns_limit_h_max 7
_diffrn_reflns_limit_h_min -1
_diffrn_reflns_limit_k_max 14
_diffrn_reflns_limit_k_min -1
_diffrn_reflns_limit_l_max 7
_diffrn_reflns_limit_l_min -8
_diffrn_reflns_number 1317
_diffrn_reflns_theta_full 25.00
_diffrn_reflns_theta_max 25.00
_diffrn_reflns_theta_min 3.25
_diffrn_standards_decay_% <1
_diffrn_standards_interval_count 97
_diffrn_standards_number 3
_exptl_absorpt_coefficient_mu 3.029
_exptl_absorpt_correction_type none
_exptl_crystal_colour colorless
_exptl_crystal_density_diffrn 1.789
_exptl_crystal_density_method 'not measured'
_exptl_crystal_description rhomboids
_exptl_crystal_F_000 288
_exptl_crystal_size_max .3
_exptl_crystal_size_mid .3
_exptl_crystal_size_min .25
_refine_diff_density_max .801
_refine_diff_density_min -.559
_refine_ls_abs_structure_details 'Flack (1983)'
_refine_ls_abs_structure_Flack .00(2)
_refine_ls_extinction_method none
_refine_ls_goodness_of_fit_ref 1.079
_refine_ls_hydrogen_treatment mixed
_refine_ls_matrix_type full
_refine_ls_number_parameters 110
_refine_ls_number_reflns 1038
_refine_ls_number_restraints 1
_refine_ls_restrained_S_all 1.078
_refine_ls_R_factor_all .0328
_refine_ls_R_factor_gt .0312
_refine_ls_shift/su_max <0.001
_refine_ls_shift/su_mean .000
_refine_ls_structure_factor_coef Fsqd
_refine_ls_weighting_details 'w = 1/[\s^2^(Fo^2^)+(0.0523P)^2^] where P = (Fo^2^+2Fc^2^)/3'
_refine_ls_weighting_scheme calc
_refine_ls_wR_factor_ref .0773
_reflns_number_gt 1005
_reflns_number_total 1038
_reflns_threshold_expression I>2\s(I)
_cod_data_source_file wn6008.cif
_cod_data_source_block I
_cod_depositor_comments
;
The following automatic conversions were performed:
'_symmetry_cell_setting' value 'Monoclinic' changed to 'monoclinic'
according to '/home/saulius/struct/CIF-dictionaries/cif_core.dic'
dictionary named 'cif_core.dic' version 2.4.1 from 2010-06-29.

Automatic conversion script
Id: cif_fix_enum 1527 2010-12-29 10:47:43Z saulius 

The following automatic conversions were performed:

'_symmetry_cell_setting' value 'Monoclinic' changed to 'monoclinic'
according to /home/saulius/struct/CIF-dictionaries/cif_core.dic
dictionary named 'cif_core.dic' version 2.4.1 from 2010-06-29.

Automatic conversion script
Id: cif_fix_values 1715 2011-07-08 13:25:40Z adriana 
;
_cod_original_cell_volume 528.98(17)
_cod_original_sg_symbol_H-M 'P 21'
_cod_database_code 2200238
_cod_database_fobs_code 2200238

loop_
_symmetry_equiv_pos_as_xyz
'x, y, z'
'-x, y+1/2, -z'

loop_
_atom_site_label
_atom_site_fract_x
_atom_site_fract_y
_atom_site_fract_z
_atom_site_U_iso_or_equiv
_atom_site_adp_type
_atom_site_calc_flag
_atom_site_refinement_flags
_atom_site_occupancy
_atom_site_disorder_assembly
_atom_site_disorder_group
_atom_site_type_symbol
Zn -.43560(8) -.88492(5) -.29074(8) .0255(2) Uani d . 1 . . Zn
Cl1 -.7743(2) -.83248(13) -.5277(2) .0355(3) Uani d . 1 . . Cl
Cl2 -.2905(2) -1.01529(12) -.4079(2) .0353(3) Uani d . 1 . . Cl
Cl3 -.4150(3) -.92037(13) .0336(2) .0430(4) Uani d . 1 . . Cl
C8 -.1499(9) -.5639(5) -.1314(10) .0340(13) Uani d . 1 . . C
H8A -.2459 -.5072 -.2178 .041 Uiso calc R 1 . . H
H8B -.0740 -.5396 .0156 .041 Uiso calc R 1 . . H
C7 -.2853(10) -.6642(5) -.1460(9) .0303(12) Uani d . 1 . . C
H7A -.2591 -.6855 -.0031 .036 Uiso calc R 1 . . H
H7B -.4415 -.6479 -.2264 .036 Uiso calc R 1 . . H
C2 .0077(8) -.7823(5) -.1193(8) .0309(12) Uani d . 1 . . C
H2A .0496 -.8376 -.1914 .037 Uiso calc R 1 . . H
H2B .0278 -.8101 .0179 .037 Uiso calc R 1 . . H
C5 -.2563(9) -.7170(5) -.4636(8) .0295(12) Uani d . 1 . . C
H5A -.4088 -.6955 -.5492 .035 Uiso calc R 1 . . H
H5B -.2249 -.7756 -.5364 .035 Uiso calc R 1 . . H
C6 -.1057(10) -.6247(5) -.4461(10) .0382(14) Uani d . 1 . . C
H6A -.0007 -.6453 -.4993 .046 Uiso calc R 1 . . H
H6B -.1917 -.5649 -.5304 .046 Uiso calc R 1 . . H
N1 -.2286(7) -.7538(4) -.2503(6) .0227(9) Uani d . 1 . . N
C3 .1564(10) -.6847(5) -.0838(12) .0458(17) Uani d . 1 . . C
H3A .2277 -.6660 .0668 .055 Uiso calc R 1 . . H
H3B .2704 -.7004 -.1284 .055 Uiso calc R 1 . . H
N4 .0151(8) -.5936(4) -.2132(9) .0399(12) Uani d . 1 . . N
H4A .1032 -.5365 -.2000 .048 Uiso calc R 1 . . H

loop_
_atom_site_aniso_label
_atom_site_aniso_U_11
_atom_site_aniso_U_22
_atom_site_aniso_U_33
_atom_site_aniso_U_12
_atom_site_aniso_U_13
_atom_site_aniso_U_23
Zn .0272(3) .0177(3) .0334(3) -.0013(3) .0152(2) .0005(3)
Cl1 .0289(6) .0310(7) .0419(6) .0043(6) .0115(5) -.0035(6)
Cl2 .0381(7) .0252(7) .0433(7) .0040(6) .0186(6) -.0059(6)
Cl3 .0510(8) .0456(9) .0426(6) .0143(7) .0301(6) .0166(6)
C8 .033(3) .020(3) .052(3) .001(2) .022(2) -.006(3)
C7 .037(3) .023(3) .040(3) .000(3) .026(2) -.006(2)
C2 .023(2) .027(3) .035(3) .000(2) .005(2) .003(2)
C5 .033(3) .031(3) .024(2) .000(3) .012(2) .004(2)
C6 .052(4) .025(3) .052(3) -.007(3) .037(3) .000(3)
N1 .024(2) .018(2) .028(2) .0003(19) .0136(16) -.0012(18)
C3 .023(3) .033(4) .072(4) -.003(3) .013(3) -.016(3)
N4 .033(3) .020(2) .072(4) -.008(2) .027(2) -.007(2)

loop_
_atom_type_symbol
_atom_type_description
_atom_type_scat_dispersion_real
_atom_type_scat_dispersion_imag
_atom_type_scat_source
C C .0033 .0016 'International Tables Vol C Tables 4.2.6.8 and 6.1.1.4'
H H .0000 .0000 'International Tables Vol C Tables 4.2.6.8 and 6.1.1.4'
N N .0061 .0033 'International Tables Vol C Tables 4.2.6.8 and 6.1.1.4'
Cl Cl .1484 .1585 'International Tables Vol C Tables 4.2.6.8 and 6.1.1.4'
Zn Zn .2839 1.4301 'International Tables Vol C Tables 4.2.6.8 and 6.1.1.4'

loop_
_geom_angle_atom_site_label_1
_geom_angle_atom_site_label_2
_geom_angle_atom_site_label_3
_geom_angle
N1 Zn Cl2 104.43(12)
N1 Zn Cl1 105.59(13)
Cl2 Zn Cl1 114.38(6)
N1 Zn Cl3 106.31(12)
Cl2 Zn Cl3 112.44(6)
Cl1 Zn Cl3 112.73(6)
N4 C8 C7 106.9(5)
N1 C7 C8 112.3(4)
N1 C2 C3 110.7(5)
N1 C5 C6 112.1(4)
N4 C6 C5 107.8(5)
C7 N1 C2 108.8(4)
C7 N1 C5 108.1(4)
C2 N1 C5 108.2(4)
C7 N1 Zn 111.1(3)
C2 N1 Zn 111.2(3)
C5 N1 Zn 109.2(3)
N4 C3 C2 108.4(5)
C3 N4 C8 109.8(5)
C3 N4 C6 110.2(5)
C8 N4 C6 109.6(5)

loop_
_geom_bond_atom_site_label_1
_geom_bond_atom_site_label_2
_geom_bond_site_symmetry_2
_geom_bond_distance
_geom_bond_publ_flag
Zn N1 . 2.094(4) ?
Zn Cl2 . 2.2394(15) ?
Zn Cl1 . 2.2418(14) ?
Zn Cl3 . 2.2495(15) ?
C8 N4 . 1.506(7) ?
C8 C7 . 1.531(8) ?
C7 N1 . 1.479(7) ?
C2 N1 . 1.486(6) ?
C2 C3 . 1.532(9) ?
C5 N1 . 1.489(6) ?
C5 C6 . 1.509(8) ?
C6 N4 . 1.510(8) ?
C3 N4 . 1.505(9) ?

loop_
_geom_torsion_atom_site_label_1
_geom_torsion_atom_site_label_2
_geom_torsion_atom_site_label_3
_geom_torsion_atom_site_label_4
_geom_torsion
N4 C8 C7 N1 -5.0(7)
N1 C5 C6 N4 -4.2(6)
C8 C7 N1 C2 62.1(6)
C8 C7 N1 C5 -55.3(6)
C8 C7 N1 Zn -175.1(4)
C3 C2 N1 C7 -55.1(6)
C3 C2 N1 C5 62.2(6)
C3 C2 N1 Zn -177.8(4)
C6 C5 N1 C7 60.9(5)
C6 C5 N1 C2 -56.8(6)
C6 C5 N1 Zn -178.0(4)
Cl2 Zn N1 C7 -172.6(3)
Cl1 Zn N1 C7 66.5(3)
Cl3 Zn N1 C7 -53.5(3)
Cl2 Zn N1 C2 -51.2(3)
Cl1 Zn N1 C2 -172.2(3)
Cl3 Zn N1 C2 67.9(3)
Cl2 Zn N1 C5 68.2(3)
Cl1 Zn N1 C5 -52.8(3)
Cl3 Zn N1 C5 -172.7(3)
N1 C2 C3 N4 -5.7(7)
C2 C3 N4 C8 64.2(6)
C2 C3 N4 C6 -56.6(7)
C7 C8 N4 C3 -57.6(6)
C7 C8 N4 C6 63.5(6)
C5 C6 N4 C3 62.3(6)
C5 C6 N4 C8 -58.6(6)
